data_7007116
loop_
_publ_author_name
'Freedman, Danna E.'
'Bennett, Miriam V.'
'Long, Jeffrey R.'

_publ_section_title
;
 Symmetry-breaking substitutions of [Re(CN)8]3- into the centered,
 face-capped octahedral clusters (CH3OH)24M9M'6(CN)48 (M = Mn, Co; M =
 Mo, W).
;
_journal_issue 23
_journal_name_full 'Dalton transactions (Cambridge, England : 2003)'
_journal_page_first 2829
_journal_page_last 2834
_journal_paper_doi 10.1039/b517707c
_journal_year 2006
_chemical_formula_sum 'C73 H0 Mn9 N48 O32.8 Re6'
_chemical_formula_weight 3685.67
_chemical_name_systematic
;
?
;
_space_group_IT_number 9
_symmetry_cell_setting monoclinic
_symmetry_space_group_name_Hall 'C -2yc'
_symmetry_space_group_name_H-M 'C 1 c 1'
_atom_sites_solution_primary direct
_atom_sites_solution_secondary difmap
_audit_creation_method SHELXL-97
_cell_angle_alpha 90.00
_cell_angle_beta 114.856(2)
_cell_angle_gamma 90.00
_cell_formula_units_Z 4
_cell_length_a 29.235(5)
_cell_length_b 18.748(3)
_cell_length_c 32.554(6)
_cell_measurement_reflns_used 15360
_cell_measurement_temperature 135(2)
_cell_measurement_theta_max 46.500
_cell_measurement_theta_min 4.744
_cell_volume 16190(5)
_computing_cell_refinement 'Bruker SAINT v6.36'
_computing_data_collection 'Bruker SMART v5.054d'
_computing_data_reduction 'Bruker SAINT v6.36'
_computing_structure_refinement 'SHELXL-97 (Sheldrick, 1997)'
_computing_structure_solution 'SHELXS-97 (Sheldrick, 1990)'
_diffrn_ambient_temperature 135
_diffrn_detector_area_resol_mean 0
_diffrn_measured_fraction_theta_full 0.984
_diffrn_measured_fraction_theta_max 0.984
_diffrn_measurement_device_type 'Bruker SMART CCD'
_diffrn_measurement_method \w/2\q-scans
_diffrn_radiation_monochromator graphite
_diffrn_radiation_source 'fine-focus sealed tube'
_diffrn_radiation_type MoK\a
_diffrn_radiation_wavelength 0.71073
_diffrn_reflns_av_R_equivalents 0.0415
_diffrn_reflns_av_sigmaI/netI 0.0586
_diffrn_reflns_limit_h_max 28
_diffrn_reflns_limit_h_min -32
_diffrn_reflns_limit_k_max 20
_diffrn_reflns_limit_k_min -20
_diffrn_reflns_limit_l_max 34
_diffrn_reflns_limit_l_min -36
_diffrn_reflns_number 31957
_diffrn_reflns_theta_full 23.34
_diffrn_reflns_theta_max 23.34
_diffrn_reflns_theta_min 1.67
_diffrn_standards_interval_count 0
_diffrn_standards_interval_time 0
_diffrn_standards_number 0
_exptl_absorpt_coefficient_mu 5.204
_exptl_absorpt_correction_T_max 1.00
_exptl_absorpt_correction_T_min 0.649
_exptl_absorpt_correction_type empirical
_exptl_absorpt_process_details 'Blessing, 1995'
_exptl_crystal_colour orange
_exptl_crystal_density_diffrn 1.512
_exptl_crystal_density_method 'not measured'
_exptl_crystal_description parallelepiped
_exptl_crystal_F_000 6846
_exptl_crystal_size_max 0.26
_exptl_crystal_size_mid 0.20
_exptl_crystal_size_min 0.16
_refine_diff_density_max 3.739
_refine_diff_density_min -2.053
_refine_diff_density_rms 0.277
_refine_ls_abs_structure_details 'Flack H D (1983), Acta Cryst. A39, 876-881'
_refine_ls_abs_structure_Flack 0.505(17)
_refine_ls_extinction_method none
_refine_ls_goodness_of_fit_ref 1.845
_refine_ls_matrix_type full
_refine_ls_number_parameters 769
_refine_ls_number_reflns 15360
_refine_ls_number_restraints 7
_refine_ls_restrained_S_all 1.845
_refine_ls_R_factor_all 0.0787
_refine_ls_R_factor_gt 0.0756
_refine_ls_shift/su_max 0.001
_refine_ls_shift/su_mean 0.000
_refine_ls_structure_factor_coef Fsqd
_refine_ls_weighting_details 'calc w=1/[\s^2^(Fo^2^)+(0.0885P)^2^+0.0000P] where P=(Fo^2^+2Fc^2^)/3'
_refine_ls_weighting_scheme calc
_refine_ls_wR_factor_gt 0.2143
_refine_ls_wR_factor_ref 0.2163
_reflns_number_gt 14692
_reflns_number_total 15360
_reflns_threshold_expression >2sigma(I)
_cod_data_source_file b517707c.txt
_cod_data_source_block mvb1d
_cod_original_sg_symbol_H-M Cc
_cod_original_formula_sum 'C73 H0 Mn9 N48 O32.80 Re6'
_cod_database_code 7007116

loop_
_symmetry_equiv_pos_as_xyz
'x, y, z'
'x, -y, z+1/2'
'x+1/2, y+1/2, z'
'x+1/2, -y+1/2, z+1/2'

loop_
_atom_site_label
_atom_site_type_symbol
_atom_site_fract_x
_atom_site_fract_y
_atom_site_fract_z
_atom_site_U_iso_or_equiv
_atom_site_adp_type
_atom_site_occupancy
_atom_site_symmetry_multiplicity
_atom_site_calc_flag
_atom_site_refinement_flags
_atom_site_disorder_assembly
_atom_site_disorder_group
Re1 Re 0.35075(4) -0.85147(5) -0.55150(4) 0.0285(3) Uani 1 1 d . . .
Re2 Re 0.71258(4) -0.83878(5) -0.56684(4) 0.0348(3) Uani 1 1 d . . .
Re3 Re 0.61298(4) -0.67251(5) -0.41975(4) 0.0296(3) Uani 1 1 d . . .
Re4 Re 0.45460(4) -0.65244(6) -0.68685(4) 0.0336(3) Uani 1 1 d . . .
Re5 Re 0.58810(4) -1.08057(5) -0.44024(3) 0.0244(3) Uani 1 1 d . . .
Re6 Re 0.47390(4) -1.05688(5) -0.69280(3) 0.0245(3) Uani 1 1 d . . .
Mn7 Mn 0.53191(14) -0.85973(17) -0.55972(13) 0.0165(7) Uani 1 1 d . . .
Mn8 Mn 0.66113(15) -1.11963(19) -0.56674(14) 0.0246(8) Uani 1 1 d . . .
Mn9 Mn 0.39888(15) -1.1260(2) -0.56804(13) 0.0251(9) Uani 1 1 d . . .
Mn10 Mn 0.31915(17) -0.8721(2) -0.72764(16) 0.0387(11) Uani 1 1 d . . .
Mn11 Mn 0.50123(17) -0.8693(2) -0.38157(14) 0.0352(10) Uani 1 1 d . . .
Mn12 Mn 0.56586(18) -0.8340(2) -0.73719(15) 0.0372(11) Uani 1 1 d . . .
Mn13 Mn 0.64155(17) -0.5718(2) -0.56276(18) 0.0400(11) Uani 1 1 d . . .
Mn14 Mn 0.74345(16) -0.8934(2) -0.39289(16) 0.0395(11) Uani 1 1 d . . .
Mn15 Mn 0.42694(15) -0.5842(2) -0.53623(15) 0.0310(10) Uani 1 1 d . . .
C1 C 0.4182(10) -0.8538(13) -0.5546(9) 0.025(6) Uiso 1 1 d . . .
C2 C 0.3789(11) -0.7458(15) -0.5394(10) 0.037(7) Uiso 1 1 d . . .
C3 C 0.4041(10) -0.8690(13) -0.4863(9) 0.024(5) Uiso 1 1 d . . .
C4 C 0.2864(15) -0.9136(19) -0.5659(13) 0.058(9) Uiso 1 1 d . . .
C5 C 0.2909(12) -0.7847(15) -0.5874(10) 0.039(7) Uiso 1 1 d . . .
C6 C 0.3239(18) -0.829(2) -0.5068(15) 0.074(12) Uiso 1 1 d . . .
C7 C 0.3347(13) -0.8556(16) -0.6200(11) 0.046(8) Uiso 1 1 d . . .
C8 C 0.3685(11) -0.9590(14) -0.5514(9) 0.033(6) Uiso 1 1 d . . .
C9 C 0.6858(10) -0.7320(14) -0.5656(9) 0.030(6) Uiso 1 1 d . . .
C10 C 0.6427(11) -0.8482(14) -0.5628(9) 0.032(6) Uiso 1 1 d . . .
C11 C 0.6611(9) -0.8492(12) -0.6334(8) 0.020(5) Uiso 1 1 d . . .
C12 C 0.6956(11) -0.9475(14) -0.5728(10) 0.034(6) Uiso 1 1 d . . .
C13 C 0.7781(15) -0.7764(19) -0.5247(13) 0.057(9) Uiso 1 1 d . . .
C14 C 0.7310(10) -0.8707(13) -0.5013(9) 0.027(6) Uiso 1 1 d . . .
C15 C 0.7720(10) -0.9002(14) -0.5639(9) 0.030(6) Uiso 1 1 d . . .
C16 C 0.7435(12) -0.7797(16) -0.6070(11) 0.045(8) Uiso 1 1 d . . .
C17 C 0.6684(9) -0.7526(12) -0.4081(8) 0.022(5) Uiso 1 1 d . . .
C18 C 0.5646(10) -0.7392(12) -0.4048(8) 0.022(5) Uiso 1 1 d . . .
C19 C 0.6779(11) -0.6168(14) -0.3952(10) 0.034(6) Uiso 1 1 d . . .
C20 C 0.5955(12) -0.5774(16) -0.3996(11) 0.045(8) Uiso 1 1 d . . .
C21 C 0.5837(11) -0.7452(15) -0.4727(10) 0.037(7) Uiso 1 1 d . . .
C22 C 0.6455(11) -0.6863(15) -0.3478(10) 0.035(7) Uiso 1 1 d . . .
C23 C 0.6247(9) -0.6260(12) -0.4718(8) 0.022(5) Uiso 1 1 d . . .
C24 C 0.5452(10) -0.6356(13) -0.4635(9) 0.028(6) Uiso 1 1 d . . .
C25 C 0.4991(12) -0.7124(16) -0.7041(10) 0.041(7) Uiso 1 1 d . . .
C26 C 0.3802(15) -0.599(2) -0.7106(13) 0.062(10) Uiso 1 1 d . . .
C27 C 0.4179(17) -0.650(2) -0.7589(15) 0.072(11) Uiso 1 1 d . . .
C28 C 0.4055(13) -0.7378(17) -0.7044(11) 0.049(8) Uiso 1 1 d . . .
C29 C 0.4428(12) -0.6205(15) -0.6312(10) 0.038(7) Uiso 1 1 d . . .
C30 C 0.5293(13) -0.6175(16) -0.6386(11) 0.043(7) Uiso 1 1 d . . .
C31 C 0.4842(9) -0.7321(12) -0.6384(8) 0.019(5) Uiso 1 1 d . . .
C32 C 0.4636(16) -0.550(2) -0.7004(14) 0.068(10) Uiso 1 1 d . . .
C33 C 0.5906(13) -1.1937(17) -0.4536(11) 0.048(8) Uiso 1 1 d . . .
C34 C 0.5647(10) -0.9949(14) -0.4879(9) 0.028(6) Uiso 1 1 d . . .
C35 C 0.6460(9) -1.0091(12) -0.4210(8) 0.019(5) Uiso 1 1 d . . .
C36 C 0.5553(11) -1.1247(15) -0.4032(10) 0.037(7) Uiso 1 1 d . . .
C37 C 0.5621(10) -1.0023(13) -0.4110(9) 0.027(6) Uiso 1 1 d . . .
C38 C 0.5143(9) -1.1034(12) -0.4892(8) 0.019(5) Uiso 1 1 d . . .
C39 C 0.6202(9) -1.0994(11) -0.4855(8) 0.015(5) Uiso 1 1 d . . .
C40 C 0.6480(14) -1.1121(18) -0.3832(12) 0.053(9) Uiso 1 1 d . . .
C41 C 0.4972(10) -0.9792(13) -0.6412(9) 0.024(5) Uiso 1 1 d . . .
C42 C 0.4599(11) -1.1664(15) -0.7002(10) 0.037(7) Uiso 1 1 d . . .
C43 C 0.4461(10) -1.0878(13) -0.6462(9) 0.025(6) Uiso 1 1 d . . .
C44 C 0.4295(11) -1.0701(14) -0.7616(10) 0.034(6) Uiso 1 1 d . . .
C45 C 0.4074(11) -0.9946(14) -0.7093(9) 0.032(6) Uiso 1 1 d . . .
C46 C 0.5417(9) -1.0893(12) -0.6432(8) 0.020(5) Uiso 1 1 d . . .
C47 C 0.5041(11) -0.9723(15) -0.7181(10) 0.037(7) Uiso 1 1 d . . .
C48 C 0.5189(13) -1.1007(17) -0.7217(12) 0.050(8) Uiso 1 1 d . . .
C201 C 0.7866(17) -1.113(2) -0.5202(15) 0.073(11) Uiso 1 1 d . . .
C202 C 0.6755(18) -1.293(2) -0.5436(15) 0.081(12) Uiso 1 1 d . . .
C203 C 0.6687(17) -1.097(2) -0.6634(14) 0.067(10) Uiso 1 1 d . . .
C204 C 0.2924(19) -1.081(2) -0.6519(16) 0.111(18) Uiso 1 1 d D . .
C205 C 0.387(3) -1.284(4) -0.555(3) 0.17(3) Uiso 1 1 d . . .
C206 C 0.388(2) -1.119(3) -0.4659(18) 0.094(15) Uiso 1 1 d . . .
C207 C 0.353(3) -0.921(3) -0.812(2) 0.14(2) Uiso 1 1 d . . .
C208 C 0.252(2) -0.739(3) -0.713(2) 0.110(17) Uiso 1 1 d . . .
C210 C 0.4520(16) -1.018(2) -0.3640(14) 0.073(11) Uiso 1 1 d . . .
C211 C 0.4121(11) -0.777(4) -0.372(2) 0.15(2) Uiso 1 1 d D . .
C212 C 0.6141(16) -0.854(2) -0.3009(14) 0.068(10) Uiso 1 1 d . . .
C213 C 0.4581(17) -0.794(2) -0.8324(15) 0.074(11) Uiso 1 1 d . . .
C214 C 0.5895(14) -0.9735(18) -0.7808(12) 0.058(9) Uiso 1 1 d . . .
C215 C 0.649(3) -0.752(4) -0.746(3) 0.16(3) Uiso 1 1 d . . .
C216 C 0.758(4) -0.573(5) -0.487(4) 0.21(4) Uiso 1 1 d . . .
C217 C 0.649(2) -0.564(3) -0.653(2) 0.104(17) Uiso 1 1 d . . .
C218 C 0.571(2) -0.438(3) -0.6003(18) 0.094(14) Uiso 1 1 d . . .
C219 C 0.818(4) -0.759(5) -0.369(3) 0.22(4) Uiso 1 1 d . . .
C220 C 0.772(3) -1.016(3) -0.420(2) 0.14(2) Uiso 1 1 d . . .
C221 C 0.760(4) -0.847(3) -0.297(3) 0.08(3) Uiso 0.50 1 d PD . .
C222 C 0.504(3) -0.456(3) -0.510(2) 0.13(2) Uiso 1 1 d . . .
C223 C 0.4234(15) -0.604(2) -0.4381(13) 0.064(10) Uiso 1 1 d . . .
C224 C 0.3158(14) -0.5804(18) -0.6237(13) 0.056(9) Uiso 1 1 d . . .
C321 C 0.730(3) -0.956(4) -0.308(4) 0.10(3) Uiso 0.50 1 d PD . .
C804 C 0.740(3) -1.260(3) -0.404(2) 0.13(2) Uiso 1 1 d . . .
O806 O 0.4778(13) -1.2786(18) -0.6067(12) 0.102(10) Uiso 1 1 d . . .
O808 O 0.7074(19) -0.913(2) -0.7332(16) 0.149(16) Uiso 1 1 d . . .
N1 N 0.4590(9) -0.8565(12) -0.5567(8) 0.035(5) Uiso 1 1 d . . .
N2 N 0.3956(11) -0.6875(14) -0.5372(9) 0.049(7) Uiso 1 1 d . . .
N3 N 0.4361(10) -0.8737(13) -0.4470(9) 0.044(6) Uiso 1 1 d . . .
N4 N 0.2480(12) -0.9417(15) -0.5861(10) 0.057(7) Uiso 1 1 d . . .
N5 N 0.2566(9) -0.7449(12) -0.6059(8) 0.036(5) Uiso 1 1 d . . .
N6 N 0.3026(19) -0.819(2) -0.4826(16) 0.112(14) Uiso 1 1 d . . .
N7 N 0.3296(11) -0.8700(14) -0.6568(10) 0.049(7) Uiso 1 1 d . . .
N8 N 0.3813(9) -1.0178(11) -0.5533(8) 0.030(5) Uiso 1 1 d . . .
N9 N 0.6734(10) -0.6757(13) -0.5637(9) 0.041(6) Uiso 1 1 d . . .
N10 N 0.6048(8) -0.8523(10) -0.5624(7) 0.025(5) Uiso 1 1 d . . .
N11 N 0.6280(10) -0.8537(13) -0.6694(9) 0.042(6) Uiso 1 1 d . . .
N12 N 0.6807(8) -1.0039(11) -0.5710(7) 0.029(5) Uiso 1 1 d . . .
N13 N 0.8114(13) -0.7473(16) -0.5000(11) 0.065(8) Uiso 1 1 d . . .
N14 N 0.7382(10) -0.8761(12) -0.4611(8) 0.038(6) Uiso 1 1 d . . .
N15 N 0.8031(14) -0.9362(18) -0.5694(12) 0.075(9) Uiso 1 1 d . . .
N16 N 0.7527(12) -0.7442(15) -0.6327(10) 0.060(8) Uiso 1 1 d . . .
N17 N 0.6948(10) -0.7978(13) -0.4012(9) 0.045(6) Uiso 1 1 d . . .
N18 N 0.5392(9) -0.7777(12) -0.3974(8) 0.036(6) Uiso 1 1 d . . .
N19 N 0.7174(15) -0.5830(19) -0.3774(13) 0.083(10) Uiso 1 1 d . . .
N20 N 0.5848(13) -0.5299(17) -0.3802(12) 0.073(9) Uiso 1 1 d . . .
N21 N 0.5650(9) -0.7857(12) -0.5020(8) 0.036(6) Uiso 1 1 d . . .
N22 N 0.6642(11) -0.6951(14) -0.3079(10) 0.053(7) Uiso 1 1 d . . .
N23 N 0.6276(11) -0.6013(14) -0.5003(9) 0.048(7) Uiso 1 1 d . . .
N24 N 0.5016(11) -0.6177(14) -0.4907(9) 0.049(7) Uiso 1 1 d . . .
N25 N 0.5278(9) -0.7480(12) -0.7183(8) 0.035(5) Uiso 1 1 d . . .
N26 N 0.3436(17) -0.555(2) -0.7073(15) 0.104(13) Uiso 1 1 d . . .
N27 N 0.4059(15) -0.6529(18) -0.7975(13) 0.079(10) Uiso 1 1 d . . .
N28 N 0.3740(11) -0.7822(15) -0.7152(10) 0.055(7) Uiso 1 1 d . . .
N29 N 0.4387(10) -0.6035(13) -0.5997(9) 0.043(6) Uiso 1 1 d . . .
N30 N 0.5660(10) -0.6027(12) -0.6148(8) 0.039(6) Uiso 1 1 d . . .
N31 N 0.5020(9) -0.7756(11) -0.6123(7) 0.030(5) Uiso 1 1 d . . .
N32 N 0.4714(18) -0.491(2) -0.7074(15) 0.111(14) Uiso 1 1 d . . .
N33 N 0.5898(10) -1.2569(14) -0.4564(9) 0.049(7) Uiso 1 1 d . . .
N34 N 0.5519(8) -0.9496(11) -0.5140(7) 0.024(5) Uiso 1 1 d . . .
N35 N 0.6781(11) -0.9658(14) -0.4112(10) 0.054(7) Uiso 1 1 d . . .
N36 N 0.5352(10) -1.1537(12) -0.3799(9) 0.040(6) Uiso 1 1 d . . .
N37 N 0.5448(10) -0.9582(13) -0.3985(8) 0.041(6) Uiso 1 1 d . . .
N38 N 0.4758(8) -1.1139(10) -0.5177(7) 0.025(5) Uiso 1 1 d . . .
N39 N 0.6405(10) -1.1082(12) -0.5097(8) 0.039(6) Uiso 1 1 d . . .
N40 N 0.6823(15) -1.1373(19) -0.3500(13) 0.079(10) Uiso 1 1 d . . .
N41 N 0.5073(9) -0.9354(12) -0.6152(8) 0.032(5) Uiso 1 1 d . . .
N42 N 0.4474(12) -1.2228(17) -0.7036(11) 0.066(8) Uiso 1 1 d . . .
N43 N 0.4292(8) -1.1009(11) -0.6193(7) 0.026(5) Uiso 1 1 d . . .
N44 N 0.4073(11) -1.0705(14) -0.8005(10) 0.053(7) Uiso 1 1 d . . .
N45 N 0.3765(8) -0.9570(10) -0.7150(7) 0.023(4) Uiso 1 1 d . . .
N46 N 0.5789(9) -1.1063(11) -0.6177(8) 0.032(5) Uiso 1 1 d . . .
N47 N 0.5233(9) -0.9224(12) -0.7271(8) 0.036(6) Uiso 1 1 d . . .
N48 N 0.5432(11) -1.1207(15) -0.7442(10) 0.058(7) Uiso 1 1 d . . .
O1 O 0.7394(7) -1.1347(9) -0.5186(6) 0.031(4) Uiso 1 1 d . . .
O2 O 0.6486(9) -1.2350(13) -0.5710(8) 0.060(6) Uiso 1 1 d . . .
O3 O 0.6880(8) -1.1334(10) -0.6197(7) 0.041(5) Uiso 1 1 d . . .
O4 O 0.3223(8) -1.1333(11) -0.6219(7) 0.046(5) Uiso 1 1 d D . .
O5 O 0.4040(8) -1.2384(10) -0.5783(7) 0.043(5) Uiso 1 1 d . . .
O6 O 0.3763(8) -1.1522(10) -0.5122(7) 0.043(5) Uiso 1 1 d . . .
O7 O 0.3069(9) -0.8820(11) -0.7992(8) 0.051(6) Uiso 1 1 d . . .
O8 O 0.2608(11) -0.7911(14) -0.7436(9) 0.072(7) Uiso 1 1 d . . .
O9 O 0.2580(9) -0.9476(12) -0.7434(8) 0.055(6) Uiso 1 1 d D . .
O10 O 0.4625(9) -0.9455(12) -0.3550(8) 0.057(6) Uiso 1 1 d . . .
O11 O 0.4636(9) -0.7913(12) -0.3578(8) 0.053(6) Uiso 1 1 d D . .
O12 O 0.5613(9) -0.8654(12) -0.3139(8) 0.055(6) Uiso 1 1 d . . .
O13 O 0.5149(9) -0.8230(11) -0.8091(8) 0.051(6) Uiso 1 1 d . . .
O14 O 0.6072(9) -0.9031(12) -0.7667(8) 0.059(6) Uiso 1 1 d . . .
O15 O 0.6074(11) -0.7456(14) -0.7507(9) 0.072(7) Uiso 1 1 d . . .
O16 O 0.7190(11) -0.5346(14) -0.5175(9) 0.071(7) Uiso 1 1 d . . .
O17 O 0.6613(9) -0.5302(12) -0.6150(8) 0.055(6) Uiso 1 1 d . . .
O18 O 0.6132(8) -0.4650(11) -0.5581(7) 0.047(5) Uiso 1 1 d . . .
O19 O 0.8122(12) -0.8357(15) -0.3637(10) 0.080(8) Uiso 1 1 d . . .
O20 O 0.7906(8) -0.9877(11) -0.3829(7) 0.046(5) Uiso 1 1 d . . .
O21 O 0.7599(11) -0.9096(14) -0.3207(10) 0.076(8) Uiso 1 1 d D . .
O22 O 0.4518(9) -0.4739(12) -0.5349(8) 0.053(6) Uiso 1 1 d . . .
O23 O 0.4093(10) -0.5557(13) -0.4801(9) 0.063(7) Uiso 1 1 d . . .
O24 O 0.3537(8) -0.5442(11) -0.5807(7) 0.045(5) Uiso 1 1 d . . .
O800 O 0.5080(10) -1.3418(13) -0.7155(9) 0.066(7) Uiso 1 1 d . . .
O801 O 0.641(2) -0.416(3) -0.448(2) 0.084(17) Uiso 0.50 1 d P . .
O802 O 0.6094(11) -1.2966(15) -0.6570(10) 0.083(8) Uiso 1 1 d . . .
O803 O 0.504(4) -0.597(5) -0.821(3) 0.07(2) Uiso 0.30 1 d P . .
O804 O 0.7665(12) -1.2155(16) -0.4368(11) 0.092(9) Uiso 1 1 d . . .
O805 O 0.754(2) -0.424(3) -0.4462(19) 0.072(14) Uiso 0.50 1 d P . .
O807 O 0.5157(15) -1.3159(18) -0.7999(13) 0.112(11) Uiso 1 1 d . . .
O810 O 0.826(3) -1.084(4) -0.313(3) 0.13(3) Uiso 0.50 1 d P . .
O811 O 0.560(2) -0.611(3) -0.7796(18) 0.071(14) Uiso 0.50 1 d P . .
O813 O 0.904(2) -1.083(3) -0.146(2) 0.089(18) Uiso 0.50 1 d P . .
C209 C 0.2126(14) -0.952(3) -0.738(2) 0.110(17) Uiso 1 1 d D . .

loop_
_atom_site_aniso_label
_atom_site_aniso_U_11
_atom_site_aniso_U_22
_atom_site_aniso_U_33
_atom_site_aniso_U_23
_atom_site_aniso_U_13
_atom_site_aniso_U_12
Re1 0.0171(6) 0.0268(5) 0.0482(7) -0.0017(5) 0.0202(5) -0.0017(4)
Re2 0.0187(6) 0.0284(6) 0.0642(8) 0.0108(6) 0.0243(6) 0.0037(4)
Re3 0.0246(6) 0.0191(5) 0.0380(7) -0.0087(5) 0.0062(5) -0.0010(4)
Re4 0.0267(7) 0.0331(6) 0.0396(7) 0.0166(5) 0.0127(5) 0.0093(5)
Re5 0.0228(6) 0.0307(6) 0.0251(6) 0.0092(5) 0.0154(5) 0.0051(4)
Re6 0.0237(6) 0.0344(6) 0.0171(5) -0.0055(4) 0.0104(4) -0.0001(4)
Mn7 0.0114(16) 0.0229(18) 0.0202(19) 0.0007(16) 0.0115(15) 0.0016(16)
Mn8 0.020(2) 0.0238(19) 0.031(2) 0.0018(17) 0.0107(18) 0.0041(16)
Mn9 0.023(2) 0.026(2) 0.029(2) -0.0012(17) 0.0141(18) -0.0077(16)
Mn10 0.024(2) 0.040(2) 0.038(3) 0.000(2) -0.001(2) 0.0038(19)
Mn11 0.043(3) 0.048(3) 0.026(2) -0.001(2) 0.026(2) 0.005(2)
Mn12 0.042(3) 0.049(3) 0.031(2) 0.005(2) 0.026(2) 0.006(2)
Mn13 0.025(2) 0.027(2) 0.069(3) 0.006(2) 0.021(2) 0.0000(18)
Mn14 0.022(2) 0.027(2) 0.050(3) -0.008(2) -0.004(2) 0.0007(17)
Mn15 0.021(2) 0.025(2) 0.047(3) -0.0005(19) 0.014(2) 0.0063(16)

loop_
_atom_type_symbol
_atom_type_description
_atom_type_scat_dispersion_real
_atom_type_scat_dispersion_imag
_atom_type_scat_source
C C 0.0033 0.0016 'International Tables Vol C Tables 4.2.6.8 and 6.1.1.4'
H H 0.0000 0.0000 'International Tables Vol C Tables 4.2.6.8 and 6.1.1.4'
N N 0.0061 0.0033 'International Tables Vol C Tables 4.2.6.8 and 6.1.1.4'
O O 0.0106 0.0060 'International Tables Vol C Tables 4.2.6.8 and 6.1.1.4'
Mn Mn 0.3368 0.7283 'International Tables Vol C Tables 4.2.6.8 and 6.1.1.4'
Re Re -1.0185 7.2310 'International Tables Vol C Tables 4.2.6.8 and 6.1.1.4'

loop_
_geom_angle_atom_site_label_1
_geom_angle_atom_site_label_2
_geom_angle_atom_site_label_3
_geom_angle
_geom_angle_site_symmetry_1
_geom_angle_site_symmetry_3
_geom_angle_publ_flag
C6 Re1 C1 138.0(15) . . ?
C6 Re1 C3 68.7(15) . . ?
C1 Re1 C3 73.5(10) . . ?
C6 Re1 C5 77.4(15) . . ?
C1 Re1 C5 126.7(11) . . ?
C3 Re1 C5 140.4(10) . . ?
C6 Re1 C7 145.2(17) . . ?
C1 Re1 C7 74.4(12) . . ?
C3 Re1 C7 146.1(11) . . ?
C5 Re1 C7 70.1(12) . . ?
C6 Re1 C8 112.7(14) . . ?
C1 Re1 C8 74.4(10) . . ?
C3 Re1 C8 76.4(10) . . ?
C5 Re1 C8 137.6(12) . . ?
C7 Re1 C8 84.8(11) . . ?
C6 Re1 C4 71.8(16) . . ?
C1 Re1 C4 141.5(12) . . ?
C3 Re1 C4 111.2(12) . . ?
C5 Re1 C4 75.1(13) . . ?
C7 Re1 C4 87.8(14) . . ?
C8 Re1 C4 70.2(13) . . ?
C6 Re1 C2 84.5(14) . . ?
C1 Re1 C2 73.6(10) . . ?
C3 Re1 C2 83.8(10) . . ?
C5 Re1 C2 73.1(12) . . ?
C7 Re1 C2 97.4(12) . . ?
C8 Re1 C2 145.9(11) . . ?
C4 Re1 C2 143.7(13) . . ?
C15 Re2 C14 86.6(10) . . ?
C15 Re2 C11 103.0(10) . . ?
C14 Re2 C11 145.0(10) . . ?
C15 Re2 C12 67.7(11) . . ?
C14 Re2 C12 76.1(11) . . ?
C11 Re2 C12 76.7(10) . . ?
C15 Re2 C10 140.6(10) . . ?
C14 Re2 C10 75.4(11) . . ?
C11 Re2 C10 76.1(10) . . ?
C12 Re2 C10 74.0(11) . . ?
C15 Re2 C9 145.8(10) . . ?
C14 Re2 C9 100.9(10) . . ?
C11 Re2 C9 89.8(10) . . ?
C12 Re2 C9 146.5(11) . . ?
C10 Re2 C9 73.0(10) . . ?
C15 Re2 C13 76.6(12) . . ?
C14 Re2 C13 74.0(12) . . ?
C11 Re2 C13 140.8(11) . . ?
C12 Re2 C13 134.2(13) . . ?
C10 Re2 C13 128.8(12) . . ?
C9 Re2 C13 73.7(12) . . ?
C15 Re2 C16 76.0(11) . . ?
C14 Re2 C16 141.0(11) . . ?
C11 Re2 C16 73.8(11) . . ?
C12 Re2 C16 125.7(11) . . ?
C10 Re2 C16 137.5(11) . . ?
C9 Re2 C16 77.6(10) . . ?
C13 Re2 C16 68.1(13) . . ?
C19 Re3 C24 125.8(11) . . ?
C19 Re3 C20 75.0(12) . . ?
C24 Re3 C20 67.8(12) . . ?
C19 Re3 C23 69.6(11) . . ?
C24 Re3 C23 74.2(10) . . ?
C20 Re3 C23 92.6(11) . . ?
C19 Re3 C21 131.3(11) . . ?
C24 Re3 C21 72.5(11) . . ?
C20 Re3 C21 140.2(13) . . ?
C23 Re3 C21 75.4(10) . . ?
C19 Re3 C18 146.5(11) . . ?
C24 Re3 C18 79.0(10) . . ?
C20 Re3 C18 99.4(11) . . ?
C23 Re3 C18 143.8(10) . . ?
C21 Re3 C18 73.6(10) . . ?
C19 Re3 C17 76.9(10) . . ?
C24 Re3 C17 145.0(10) . . ?
C20 Re3 C17 146.8(12) . . ?
C23 Re3 C17 93.9(9) . . ?
C21 Re3 C17 72.7(10) . . ?
C18 Re3 C17 94.3(9) . . ?
C19 Re3 C22 73.6(11) . . ?
C24 Re3 C22 131.8(10) . . ?
C20 Re3 C22 79.0(12) . . ?
C23 Re3 C22 143.2(10) . . ?
C21 Re3 C22 131.8(11) . . ?
C18 Re3 C22 72.9(10) . . ?
C17 Re3 C22 76.4(10) . . ?
C25 Re4 C32 108.7(14) . . ?
C25 Re4 C28 86.8(13) . . ?
C32 Re4 C28 145.0(15) . . ?
C25 Re4 C29 141.9(12) . . ?
C32 Re4 C29 90.0(14) . . ?
C28 Re4 C29 96.5(12) . . ?
C25 Re4 C31 72.1(11) . . ?
C32 Re4 C31 143.2(14) . . ?
C28 Re4 C31 70.9(11) . . ?
C29 Re4 C31 73.3(10) . . ?
C25 Re4 C27 77.7(15) . . ?
C32 Re4 C27 77.8(16) . . ?
C28 Re4 C27 75.2(15) . . ?
C29 Re4 C27 139.8(14) . . ?
C31 Re4 C27 135.2(13) . . ?
C25 Re4 C30 78.2(12) . . ?
C32 Re4 C30 71.9(15) . . ?
C28 Re4 C30 143.1(13) . . ?
C29 Re4 C30 76.7(12) . . ?
C31 Re4 C30 72.5(10) . . ?
C27 Re4 C30 132.2(14) . . ?
C25 Re4 C26 145.6(14) . . ?
C32 Re4 C26 72.0(15) . . ?
C28 Re4 C26 77.7(13) . . ?
C29 Re4 C26 71.0(13) . . ?
C31 Re4 C26 128.6(12) . . ?
C27 Re4 C26 68.8(15) . . ?
C30 Re4 C26 130.8(13) . . ?
C36 Re5 C40 77.1(13) . . ?
C36 Re5 C35 129.0(11) . . ?
C40 Re5 C35 68.0(12) . . ?
C36 Re5 C37 69.8(11) . . ?
C40 Re5 C37 97.4(12) . . ?
C35 Re5 C37 79.0(9) . . ?
C36 Re5 C39 145.7(10) . . ?
C40 Re5 C39 97.2(11) . . ?
C35 Re5 C39 76.5(9) . . ?
C37 Re5 C39 144.2(9) . . ?
C36 Re5 C38 77.1(11) . . ?
C40 Re5 C38 147.4(11) . . ?
C35 Re5 C38 144.6(9) . . ?
C37 Re5 C38 92.0(10) . . ?
C39 Re5 C38 93.0(9) . . ?
C36 Re5 C34 131.2(11) . . ?
C40 Re5 C34 140.5(12) . . ?
C35 Re5 C34 72.5(10) . . ?
C37 Re5 C34 74.5(10) . . ?
C39 Re5 C34 73.4(9) . . ?
C38 Re5 C34 72.1(9) . . ?
C36 Re5 C33 77.4(11) . . ?
C40 Re5 C33 79.0(13) . . ?
C35 Re5 C33 127.6(11) . . ?
C37 Re5 C33 146.9(11) . . ?
C39 Re5 C33 68.3(10) . . ?
C38 Re5 C33 76.2(11) . . ?
C34 Re5 C33 128.1(11) . . ?
C46 Re6 C44 140.5(10) . . ?
C46 Re6 C48 69.7(12) . . ?
C44 Re6 C48 72.1(13) . . ?
C46 Re6 C43 83.6(10) . . ?
C44 Re6 C43 119.6(11) . . ?
C48 Re6 C43 137.2(11) . . ?
C46 Re6 C42 82.9(10) . . ?
C44 Re6 C42 75.9(11) . . ?
C48 Re6 C42 71.9(12) . . ?
C43 Re6 C42 72.1(10) . . ?
C46 Re6 C41 72.3(9) . . ?
C44 Re6 C41 141.9(10) . . ?
C48 Re6 C41 125.4(12) . . ?
C43 Re6 C41 72.9(9) . . ?
C42 Re6 C41 138.9(11) . . ?
C46 Re6 C45 146.8(10) . . ?
C44 Re6 C45 72.7(11) . . ?
C48 Re6 C45 141.6(12) . . ?
C43 Re6 C45 75.1(10) . . ?
C42 Re6 C45 113.3(11) . . ?
C41 Re6 C45 77.1(10) . . ?
C46 Re6 C47 95.9(11) . . ?
C44 Re6 C47 81.1(11) . . ?
C48 Re6 C47 71.2(12) . . ?
C43 Re6 C47 146.8(10) . . ?
C42 Re6 C47 140.9(11) . . ?
C41 Re6 C47 75.4(10) . . ?
C45 Re6 C47 88.7(10) . . ?
N34 Mn7 N41 87.9(8) . . ?
N34 Mn7 N10 95.3(8) . . ?
N41 Mn7 N10 89.8(8) . . ?
N34 Mn7 N1 88.6(8) . . ?
N41 Mn7 N1 93.8(9) . . ?
N10 Mn7 N1 174.7(7) . . ?
N34 Mn7 N21 90.5(8) . . ?
N41 Mn7 N21 174.1(9) . . ?
N10 Mn7 N21 84.7(8) . . ?
N1 Mn7 N21 91.8(9) . . ?
N34 Mn7 N31 172.2(8) . . ?
N41 Mn7 N31 86.4(8) . . ?
N10 Mn7 N31 90.0(8) . . ?
N1 Mn7 N31 86.5(8) . . ?
N21 Mn7 N31 95.7(8) . . ?
O1 Mn8 O3 86.3(7) . . ?
O1 Mn8 O2 90.8(8) . . ?
O3 Mn8 O2 86.5(8) . . ?
O1 Mn8 N39 89.0(8) . . ?
O3 Mn8 N39 175.3(9) . . ?
O2 Mn8 N39 93.0(9) . . ?
O1 Mn8 N12 87.3(8) . . ?
O3 Mn8 N12 83.2(7) . . ?
O2 Mn8 N12 169.6(8) . . ?
N39 Mn8 N12 97.2(8) . . ?
O1 Mn8 N46 178.7(8) . . ?
O3 Mn8 N46 93.3(8) . . ?
O2 Mn8 N46 88.0(9) . . ?
N39 Mn8 N46 91.4(9) . . ?
N12 Mn8 N46 93.8(8) . . ?
O5 Mn9 N38 95.9(8) . . ?
O5 Mn9 O4 85.9(8) . . ?
N38 Mn9 O4 176.1(8) . . ?
O5 Mn9 N8 168.1(8) . . ?
N38 Mn9 N8 90.1(8) . . ?
O4 Mn9 N8 88.8(8) . . ?
O5 Mn9 O6 88.6(7) . . ?
N38 Mn9 O6 88.6(8) . . ?
O4 Mn9 O6 95.0(8) . . ?
N8 Mn9 O6 81.3(8) . . ?
O5 Mn9 N43 90.8(7) . . ?
N38 Mn9 N43 86.0(8) . . ?
O4 Mn9 N43 90.4(8) . . ?
N8 Mn9 N43 99.8(8) . . ?
O6 Mn9 N43 174.5(8) . . ?
O9 Mn10 O8 85.0(10) . . ?
O9 Mn10 N7 89.8(9) . . ?
O8 Mn10 N7 89.2(10) . . ?
O9 Mn10 O7 86.8(8) . . ?
O8 Mn10 O7 92.5(9) . . ?
N7 Mn10 O7 176.0(9) . . ?
O9 Mn10 N45 93.4(8) . . ?
O8 Mn10 N45 177.0(9) . . ?
N7 Mn10 N45 93.3(9) . . ?
O7 Mn10 N45 84.8(8) . . ?
O9 Mn10 N28 171.9(10) . . ?
O8 Mn10 N28 87.0(10) . . ?
N7 Mn10 N28 91.3(10) . . ?
O7 Mn10 N28 92.3(9) . . ?
N45 Mn10 N28 94.5(9) . . ?
O11 Mn11 O12 86.0(9) . . ?
O11 Mn11 N3 90.5(9) . . ?
O12 Mn11 N3 175.1(9) . . ?
O11 Mn11 O10 82.9(8) . . ?
O12 Mn11 O10 87.4(9) . . ?
N3 Mn11 O10 88.7(9) . . ?
O11 Mn11 N18 86.5(8) . . ?
O12 Mn11 N18 86.4(9) . . ?
N3 Mn11 N18 96.8(9) . . ?
O10 Mn11 N18 168.1(8) . . ?
O11 Mn11 N37 173.3(9) . . ?
O12 Mn11 N37 88.5(9) . . ?
N3 Mn11 N37 94.8(9) . . ?
O10 Mn11 N37 93.0(9) . . ?
N18 Mn11 N37 97.1(8) . . ?
N47 Mn12 N25 97.4(9) . . ?
N47 Mn12 O13 93.3(9) . . ?
N25 Mn12 O13 91.9(9) . . ?
N47 Mn12 O15 177.4(10) . . ?
N25 Mn12 O15 83.7(9) . . ?
O13 Mn12 O15 84.3(9) . . ?
N47 Mn12 N11 90.2(9) . . ?
N25 Mn12 N11 98.2(9) . . ?
O13 Mn12 N11 168.8(9) . . ?
O15 Mn12 N11 92.0(10) . . ?
N47 Mn12 O14 94.0(9) . . ?
N25 Mn12 O14 167.0(9) . . ?
O13 Mn12 O14 81.0(9) . . ?
O15 Mn12 O14 84.7(9) . . ?
N11 Mn12 O14 88.1(9) . . ?
O17 Mn13 N9 93.1(9) . . ?
O17 Mn13 O18 87.7(8) . . ?
N9 Mn13 O18 176.6(10) . . ?
O17 Mn13 N30 90.2(9) . . ?
N9 Mn13 N30 92.8(9) . . ?
O18 Mn13 N30 90.5(9) . . ?
O17 Mn13 O16 82.8(9) . . ?
N9 Mn13 O16 88.1(10) . . ?
O18 Mn13 O16 88.7(9) . . ?
N30 Mn13 O16 172.9(9) . . ?
O17 Mn13 N23 171.0(10) . . ?
N9 Mn13 N23 91.9(9) . . ?
O18 Mn13 N23 86.9(8) . . ?
N30 Mn13 N23 97.0(9) . . ?
O16 Mn13 N23 89.9(10) . . ?
O19 Mn14 O20 85.7(10) . . ?
O19 Mn14 N14 91.7(10) . . ?
O20 Mn14 N14 92.4(8) . . ?
O19 Mn14 N35 168.9(11) . . ?
O20 Mn14 N35 87.9(9) . . ?
N14 Mn14 N35 97.6(10) . . ?
O19 Mn14 O21 81.5(11) . . ?
O20 Mn14 O21 83.6(9) . . ?
N14 Mn14 O21 172.3(10) . . ?
N35 Mn14 O21 88.8(10) . . ?
O19 Mn14 N17 94.6(10) . . ?
O20 Mn14 N17 178.2(9) . . ?
N14 Mn14 N17 89.3(9) . . ?
N35 Mn14 N17 91.5(10) . . ?
O21 Mn14 N17 94.7(10) . . ?
N2 Mn15 O24 90.4(9) . . ?
N2 Mn15 N24 92.9(10) . . ?
O24 Mn15 N24 176.5(9) . . ?
N2 Mn15 O23 89.1(10) . . ?
O24 Mn15 O23 87.6(9) . . ?
N24 Mn15 O23 91.4(10) . . ?
N2 Mn15 O22 173.9(9) . . ?
O24 Mn15 O22 85.0(8) . . ?
N24 Mn15 O22 91.7(9) . . ?
O23 Mn15 O22 86.8(9) . . ?
N2 Mn15 N29 94.0(9) . . ?
O24 Mn15 N29 86.1(9) . . ?
N24 Mn15 N29 94.7(10) . . ?
O23 Mn15 N29 173.0(10) . . ?
O22 Mn15 N29 89.6(9) . . ?
N1 C1 Re1 179(2) . . ?
N2 C2 Re1 172(3) . . ?
N3 C3 Re1 175(2) . . ?
N4 C4 Re1 161(3) . . ?
N5 C5 Re1 176(2) . . ?
N6 C6 Re1 173(4) . . ?
N7 C7 Re1 168(3) . . ?
N8 C8 Re1 174(2) . . ?
N9 C9 Re2 178(3) . . ?
N10 C10 Re2 177(2) . . ?
N11 C11 Re2 172(2) . . ?
N12 C12 Re2 166(2) . . ?
N13 C13 Re2 174(3) . . ?
N14 C14 Re2 167(2) . . ?
N15 C15 Re2 170(3) . . ?
N16 C16 Re2 170(3) . . ?
N17 C17 Re3 174(2) . . ?
N18 C18 Re3 177(2) . . ?
N19 C19 Re3 176(3) . . ?
N20 C20 Re3 166(3) . . ?
N21 C21 Re3 176(2) . . ?
N22 C22 Re3 179(3) . . ?
N23 C23 Re3 175(3) . . ?
N24 C24 Re3 175(2) . . ?
N25 C25 Re4 175(2) . . ?
N26 C26 Re4 156(3) . . ?
N27 C27 Re4 168(4) . . ?
N28 C28 Re4 174(3) . . ?
N29 C29 Re4 177(3) . . ?
N30 C30 Re4 178(3) . . ?
N31 C31 Re4 177(2) . . ?
N32 C32 Re4 176(4) . . ?
N33 C33 Re5 171(3) . . ?
N34 C34 Re5 179(3) . . ?
N35 C35 Re5 177(2) . . ?
N36 C36 Re5 179(2) . . ?
N37 C37 Re5 174(3) . . ?
N38 C38 Re5 175(2) . . ?
N39 C39 Re5 177(2) . . ?
N40 C40 Re5 174(3) . . ?
N41 C41 Re6 176(2) . . ?
N42 C42 Re6 172(3) . . ?
N43 C43 Re6 176(2) . . ?
N44 C44 Re6 172(3) . . ?
N45 C45 Re6 172(3) . . ?
N46 C46 Re6 177(2) . . ?
N47 C47 Re6 172(3) . . ?
N48 C48 Re6 171(3) . . ?
C1 N1 Mn7 179(2) . . ?
C2 N2 Mn15 177(2) . . ?
C3 N3 Mn11 169(2) . . ?
C7 N7 Mn10 168(3) . . ?
C8 N8 Mn9 171(2) . . ?
C9 N9 Mn13 174(2) . . ?
C10 N10 Mn7 179(2) . . ?
C11 N11 Mn12 166(2) . . ?
C12 N12 Mn8 173(2) . . ?
C14 N14 Mn14 174(2) . . ?
C17 N17 Mn14 175(3) . . ?
C18 N18 Mn11 168(2) . . ?
C21 N21 Mn7 177(2) . . ?
C23 N23 Mn13 167(2) . . ?
C24 N24 Mn15 178(2) . . ?
C25 N25 Mn12 163(2) . . ?
C28 N28 Mn10 173(3) . . ?
C29 N29 Mn15 172(2) . . ?
C30 N30 Mn13 178(3) . . ?
C31 N31 Mn7 176(2) . . ?
C34 N34 Mn7 176(2) . . ?
C35 N35 Mn14 174(2) . . ?
C37 N37 Mn11 173(3) . . ?
C38 N38 Mn9 173(2) . . ?
C39 N39 Mn8 167(2) . . ?
C41 N41 Mn7 174(2) . . ?
C43 N43 Mn9 179(2) . . ?
C45 N45 Mn10 174(2) . . ?
C46 N46 Mn8 169(2) . . ?
C47 N47 Mn12 174(2) . . ?
C201 O1 Mn8 131(2) . . ?
C202 O2 Mn8 133(2) . . ?
C203 O3 Mn8 126(2) . . ?
C204 O4 Mn9 130(3) . . ?
C205 O5 Mn9 117(4) . . ?
C206 O6 Mn9 134(2) . . ?
C207 O7 Mn10 120(3) . . ?
C208 O8 Mn10 130(3) . . ?
C209 O9 Mn10 137(3) . . ?
C210 O10 Mn11 131(2) . . ?
C211 O11 Mn11 130(3) . . ?
C212 O12 Mn11 128(2) . . ?
C213 O13 Mn12 129.8(19) . . ?
C214 O14 Mn12 119(2) . . ?
C215 O15 Mn12 122(4) . . ?
C216 O16 Mn13 129(5) . . ?
C217 O17 Mn13 121(3) . . ?
C218 O18 Mn13 116(2) . . ?
C219 O19 Mn14 125(5) . . ?
C220 O20 Mn14 103(3) . . ?
C221 O21 C321 102(6) . . ?
C221 O21 Mn14 114(4) . . ?
C321 O21 Mn14 121(5) . . ?
C222 O22 Mn15 120(3) . . ?
C223 O23 Mn15 122(2) . . ?
C224 O24 Mn15 126.4(18) . . ?

loop_
_geom_bond_atom_site_label_1
_geom_bond_atom_site_label_2
_geom_bond_distance
_geom_bond_site_symmetry_2
_geom_bond_publ_flag
Re1 C6 1.97(4) . ?
Re1 C1 2.02(3) . ?
Re1 C3 2.06(3) . ?
Re1 C5 2.07(3) . ?
Re1 C7 2.08(3) . ?
Re1 C8 2.08(3) . ?
Re1 C4 2.09(4) . ?
Re1 C2 2.12(3) . ?
Re2 C15 2.05(3) . ?
Re2 C14 2.06(3) . ?
Re2 C11 2.06(2) . ?
Re2 C12 2.09(3) . ?
Re2 C10 2.11(3) . ?
Re2 C9 2.16(3) . ?
Re2 C13 2.17(4) . ?
Re2 C16 2.18(3) . ?
Re3 C19 2.01(3) . ?
Re3 C24 2.02(3) . ?
Re3 C20 2.04(3) . ?
Re3 C23 2.06(2) . ?
Re3 C21 2.08(3) . ?
Re3 C18 2.09(2) . ?
Re3 C17 2.12(2) . ?
Re3 C22 2.14(3) . ?
Re4 C25 1.97(3) . ?
Re4 C32 2.02(4) . ?
Re4 C28 2.06(3) . ?
Re4 C29 2.07(3) . ?
Re4 C31 2.08(2) . ?
Re4 C27 2.13(5) . ?
Re4 C30 2.19(3) . ?
Re4 C26 2.22(4) . ?
Re5 C36 2.01(3) . ?
Re5 C40 2.03(4) . ?
Re5 C35 2.04(2) . ?
Re5 C37 2.06(2) . ?
Re5 C39 2.08(2) . ?
Re5 C38 2.12(2) . ?
Re5 C34 2.14(3) . ?
Re5 C33 2.17(3) . ?
Re6 C46 2.05(2) . ?
Re6 C44 2.08(3) . ?
Re6 C48 2.08(3) . ?
Re6 C43 2.08(2) . ?
Re6 C42 2.09(3) . ?
Re6 C41 2.11(2) . ?
Re6 C45 2.13(3) . ?
Re6 C47 2.14(3) . ?
Mn7 N34 2.16(2) . ?
Mn7 N41 2.17(2) . ?
Mn7 N10 2.17(2) . ?
Mn7 N1 2.18(2) . ?
Mn7 N21 2.21(2) . ?
Mn7 N31 2.22(2) . ?
Mn8 O1 2.18(2) . ?
Mn8 O3 2.19(2) . ?
Mn8 O2 2.19(2) . ?
Mn8 N39 2.19(2) . ?
Mn8 N12 2.26(2) . ?
Mn8 N46 2.29(2) . ?
Mn9 O5 2.15(2) . ?
Mn9 N38 2.17(2) . ?
Mn9 O4 2.19(2) . ?
Mn9 N8 2.20(2) . ?
Mn9 O6 2.23(2) . ?
Mn9 N43 2.24(2) . ?
Mn10 O9 2.17(2) . ?
Mn10 O8 2.18(3) . ?
Mn10 N7 2.20(3) . ?
Mn10 O7 2.21(2) . ?
Mn10 N45 2.22(2) . ?
Mn10 N28 2.24(3) . ?
Mn11 O11 2.16(2) . ?
Mn11 O12 2.17(2) . ?
Mn11 N3 2.18(3) . ?
Mn11 O10 2.21(2) . ?
Mn11 N18 2.22(2) . ?
Mn11 N37 2.30(2) . ?
Mn12 N47 2.18(2) . ?
Mn12 N25 2.19(2) . ?
Mn12 O13 2.19(2) . ?
Mn12 O15 2.20(3) . ?
Mn12 N11 2.22(3) . ?
Mn12 O14 2.24(2) . ?
Mn13 O17 2.16(2) . ?
Mn13 N9 2.16(2) . ?
Mn13 O18 2.20(2) . ?
Mn13 N30 2.22(3) . ?
Mn13 O16 2.23(3) . ?
Mn13 N23 2.30(3) . ?
Mn14 O19 2.12(3) . ?
Mn14 O20 2.18(2) . ?
Mn14 N14 2.18(2) . ?
Mn14 N35 2.21(3) . ?
Mn14 O21 2.21(3) . ?
Mn14 N17 2.23(3) . ?
Mn15 N2 2.14(3) . ?
Mn15 O24 2.15(2) . ?
Mn15 N24 2.15(3) . ?
Mn15 O23 2.16(2) . ?
Mn15 O22 2.19(2) . ?
Mn15 N29 2.26(3) . ?
C1 N1 1.22(3) . ?
C2 N2 1.19(4) . ?
C3 N3 1.23(4) . ?
C4 N4 1.16(5) . ?
C5 N5 1.19(4) . ?
C6 N6 1.21(5) . ?
C7 N7 1.17(4) . ?
C8 N8 1.17(3) . ?
C9 N9 1.13(3) . ?
C10 N10 1.12(3) . ?
C11 N11 1.17(4) . ?
C12 N12 1.16(3) . ?
C13 N13 1.11(4) . ?
C14 N14 1.24(3) . ?
C15 N15 1.21(4) . ?
C16 N16 1.18(4) . ?
C17 N17 1.10(3) . ?
C18 N18 1.13(3) . ?
C19 N19 1.23(5) . ?
C20 N20 1.20(4) . ?
C21 N21 1.16(4) . ?
C22 N22 1.19(4) . ?
C23 N23 1.07(3) . ?
C24 N24 1.25(4) . ?
C25 N25 1.30(4) . ?
C26 N26 1.39(5) . ?
C27 N27 1.16(5) . ?
C28 N28 1.18(4) . ?
C29 N29 1.13(4) . ?
C30 N30 1.06(4) . ?
C31 N31 1.14(3) . ?
C32 N32 1.17(5) . ?
C33 N33 1.19(4) . ?
C34 N34 1.15(3) . ?
C35 N35 1.18(3) . ?
C36 N36 1.26(4) . ?
C37 N37 1.13(3) . ?
C38 N38 1.14(3) . ?
C39 N39 1.18(3) . ?
C40 N40 1.22(5) . ?
C41 N41 1.13(3) . ?
C42 N42 1.11(4) . ?
C43 N43 1.20(3) . ?
C44 N44 1.16(4) . ?
C45 N45 1.10(3) . ?
C46 N46 1.10(3) . ?
C47 N47 1.19(3) . ?
C48 N48 1.27(4) . ?
C201 O1 1.46(5) . ?
C202 O2 1.41(5) . ?
C203 O3 1.46(4) . ?
C204 O4 1.403(10) . ?
C205 O5 1.36(8) . ?
C206 O6 1.53(5) . ?
C207 O7 1.74(7) . ?
C208 O8 1.48(6) . ?
C210 O10 1.39(4) . ?
C211 O11 1.401(10) . ?
C212 O12 1.43(5) . ?
C213 O13 1.60(5) . ?
C214 O14 1.42(4) . ?
C215 O15 1.18(8) . ?
C216 O16 1.37(10) . ?
C217 O17 1.29(6) . ?
C218 O18 1.50(6) . ?
C219 O19 1.47(9) . ?
C220 O20 1.23(7) . ?
C221 O21 1.40(3) . ?
C222 O22 1.43(7) . ?
C223 O23 1.54(4) . ?
C224 O24 1.53(4) . ?
C321 O21 1.42(3) . ?
C804 O804 1.76(7) . ?
O9 C209 1.405(10) . ?
O803 O811 1.65(11) . ?
